data_7223021
loop_
_publ_author_name
'Gupta, Geetika'
'Bhattacharya, Subrato'

_publ_section_title
;
 Rich Synthetic and Structural Chemistry of Polynuclear Pb(II)-Cu(I)/Ag(I)
 Heterobimetallic Thiolate Clusters, their Decomposition and Generation of
 a Cu(II) Hydrosulfide Variant.
;
_journal_name_full 'RSC Adv.'
_journal_paper_doi 10.1039/C5RA15195C
_journal_year 2015
_chemical_compound_source SYNTHESISED
_chemical_formula_moiety 'C96 H80 Cu2 P4 Pb S4, C6 H6 S'
_chemical_formula_sum 'C102 H86 Cu2 P4 Pb S5'
_chemical_formula_weight 296.95
_chemical_name_common 'COPPERR-LEAD THIOLATE'
_space_group_IT_number 2
_symmetry_cell_setting triclinic
_symmetry_Int_Tables_number 2
_symmetry_space_group_name_Hall '-P 1'
_symmetry_space_group_name_H-M 'P -1'
_atom_sites_solution_hydrogens geom
_atom_sites_solution_primary direct
_atom_sites_solution_secondary difmap
_audit_creation_method SHELXL-97
_audit_update_record
;
2015-06-30 deposited with the CCDC.
2015-10-23 downloaded from the CCDC.
;
_cell_angle_alpha 100.487(4)
_cell_angle_beta 90.174(4)
_cell_angle_gamma 118.261(5)
_cell_formula_units_Z 13
_cell_length_a 12.8133(7)
_cell_length_b 13.2814(7)
_cell_length_c 30.5065(15)
_cell_measurement_reflns_used 2930
_cell_measurement_temperature 293(2)
_cell_measurement_theta_max 29.1354
_cell_measurement_theta_min 3.0369
_cell_volume 4472.4(5)
_computing_cell_refinement 'CrysAlis Pro, Agilent Technologies Ltd'
_computing_data_collection 'CrysAlis Pro, Agilent Technologies Ltd'
_computing_data_reduction 'CrysAlis Pro, Agilent Technologies Ltd'
_computing_structure_refinement 'SHELXL-97 (Sheldrick, 2008)'
_computing_structure_solution 'SHELXS-97 (Sheldrick, 2008)'
_diffrn_ambient_temperature 293(2)
_diffrn_measured_fraction_theta_full 0.997
_diffrn_measured_fraction_theta_max 0.844
_diffrn_measurement_device_type 'XCalibur Eos, Oxford'
_diffrn_radiation_monochromator graphite
_diffrn_radiation_type MoK\a
_diffrn_radiation_wavelength 0.71073
_diffrn_reflns_av_R_equivalents 0.0352
_diffrn_reflns_av_sigmaI/netI 0.1133
_diffrn_reflns_limit_h_max 16
_diffrn_reflns_limit_h_min -17
_diffrn_reflns_limit_k_max 17
_diffrn_reflns_limit_k_min -14
_diffrn_reflns_limit_l_max 38
_diffrn_reflns_limit_l_min -36
_diffrn_reflns_number 19385
_diffrn_reflns_theta_full 25.00
_diffrn_reflns_theta_max 29.21
_diffrn_reflns_theta_min 3.25
_diffrn_source 'fine-focus sealed tube'
_exptl_absorpt_coefficient_mu 2.584
_exptl_absorpt_correction_T_max 1.00000
_exptl_absorpt_correction_T_min 0.74010
_exptl_absorpt_correction_type multi-scan
_exptl_absorpt_process_details 'CrysAlis Pro, Agilent Technologies Ltd'
_exptl_crystal_colour yellow
_exptl_crystal_density_diffrn 1.433
_exptl_crystal_density_method 'not measured'
_exptl_crystal_description Needle
_exptl_crystal_F_000 1956
_exptl_crystal_size_max 0.26
_exptl_crystal_size_mid 0.16
_exptl_crystal_size_min 0.13
_refine_diff_density_max 1.867
_refine_diff_density_min -0.767
_refine_diff_density_rms 0.099
_refine_ls_extinction_method none
_refine_ls_goodness_of_fit_ref 1.046
_refine_ls_hydrogen_treatment 'riding model'
_refine_ls_matrix_type full
_refine_ls_number_parameters 1005
_refine_ls_number_reflns 15624
_refine_ls_number_restraints 2
_refine_ls_restrained_S_all 1.046
_refine_ls_R_factor_all 0.1155
_refine_ls_R_factor_gt 0.0642
_refine_ls_shift/su_max 0.030
_refine_ls_shift/su_mean 0.001
_refine_ls_structure_factor_coef Fsqd
_refine_ls_weighting_details 'calc w=1/[\s^2^(Fo^2^)+(0.0350P)^2^+0.2923P] where P=(Fo^2^+2Fc^2^)/3'
_refine_ls_weighting_scheme calc
_refine_ls_wR_factor_gt 0.1098
_refine_ls_wR_factor_ref 0.1371
_reflns_number_gt 9986
_reflns_number_total 15624
_reflns_threshold_expression >2\s(I)
_cod_data_source_file c5ra15195c2.cif
_cod_data_source_block pbtp-cuy
_cod_original_cell_volume 4472.4(4)
_cod_database_code 7223021

loop_
_symmetry_equiv_pos_as_xyz
'x, y, z'
'-x, -y, -z'

loop_
_atom_site_label
_atom_site_type_symbol
_atom_site_fract_x
_atom_site_fract_y
_atom_site_fract_z
_atom_site_U_iso_or_equiv
_atom_site_adp_type
_atom_site_occupancy
_atom_site_symmetry_multiplicity
_atom_site_calc_flag
_atom_site_refinement_flags
_atom_site_disorder_assembly
_atom_site_disorder_group
Pb1 Pb 0.96209(3) 0.22065(2) 0.272755(11) 0.04520(11) Uani 1 1 d . . .
Cu1 Cu 0.82895(8) 0.18217(7) 0.37759(3) 0.0377(2) Uani 1 1 d . . .
Cu2 Cu 0.89363(8) 0.24965(7) 0.15985(3) 0.0415(2) Uani 1 1 d . . .
S1 S 0.75420(19) 0.07345(15) 0.30067(7) 0.0441(5) Uani 1 1 d . . .
P1 P 0.89011(17) 0.10472(16) 0.42604(7) 0.0370(5) Uani 1 1 d . . .
P3 P 0.70027(18) 0.17459(16) 0.13014(7) 0.0386(5) Uani 1 1 d . . .
P2 P 0.66281(17) 0.20988(16) 0.38968(7) 0.0369(5) Uani 1 1 d . . .
S2 S 0.97474(18) 0.36180(15) 0.35996(7) 0.0421(5) Uani 1 1 d . . .
S3 S 0.88553(18) 0.08372(16) 0.17991(7) 0.0443(5) Uani 1 1 d . . .
P4 P 1.05698(19) 0.36783(16) 0.12976(8) 0.0442(5) Uani 1 1 d . . .
S4 S 0.8727(2) 0.33431(16) 0.23468(7) 0.0490(6) Uani 1 1 d . . .
C61 C 0.7872(6) -0.0396(5) 0.4365(2) 0.0308(17) Uani 1 1 d . . .
C73 C 0.5320(6) 0.0737(6) 0.3962(3) 0.0335(17) Uani 1 1 d . . .
C43 C 1.1292(7) 0.4052(6) 0.3633(3) 0.044(2) Uani 1 1 d . . .
C19 C 1.0911(7) 0.2945(6) 0.0795(3) 0.046(2) Uani 1 1 d . . .
C67 C 0.6698(7) 0.3129(6) 0.4394(3) 0.040(2) Uani 1 1 d . . .
C55 C 0.9406(6) 0.1959(6) 0.4829(3) 0.0400(19) Uani 1 1 d . . .
C10 C 0.6733(9) 0.0535(11) -0.0224(4) 0.085(4) Uani 1 1 d . . .
H020 H 0.6707 0.0299 -0.0532 0.102 Uiso 1 1 calc R . .
C91 C 1.0052(7) 0.0542(6) 0.1709(3) 0.044(2) Uani 1 1 d . . .
C78 C 0.4925(7) -0.0244(6) 0.3617(3) 0.049(2) Uani 1 1 d . . .
H024 H 0.5288 -0.0192 0.3352 0.059 Uiso 1 1 calc R . .
C13 C 0.6403(8) 0.2747(7) 0.1388(3) 0.048(2) Uani 1 1 d . . .
C77 C 0.3985(8) -0.1300(7) 0.3670(3) 0.063(3) Uani 1 1 d . . .
H026 H 0.3730 -0.1954 0.3439 0.076 Uiso 1 1 calc R . .
C59 C 0.9522(7) 0.2214(7) 0.5630(3) 0.052(2) Uani 1 1 d . . .
H027 H 0.9368 0.1889 0.5884 0.062 Uiso 1 1 calc R . .
C96 C 1.0534(9) 0.0585(7) 0.1301(4) 0.068(3) Uani 1 1 d . . .
H028 H 1.0223 0.0771 0.1072 0.082 Uiso 1 1 calc R . .
C62 C 0.8181(7) -0.1255(6) 0.4374(3) 0.054(2) Uani 1 1 d . . .
H030 H 0.8960 -0.1096 0.4334 0.065 Uiso 1 1 calc R . .
C74 C 0.4741(7) 0.0615(6) 0.4345(3) 0.046(2) Uani 1 1 d . . .
H031 H 0.4979 0.1260 0.4579 0.055 Uiso 1 1 calc R . .
C50 C 1.0076(7) 0.0232(6) 0.3669(3) 0.051(2) Uani 1 1 d . . .
H032 H 0.9388 -0.0053 0.3477 0.061 Uiso 1 1 calc R . .
C58 C 1.0085(7) 0.3421(8) 0.5673(3) 0.060(2) Uani 1 1 d . . .
H033 H 1.0305 0.3912 0.5954 0.072 Uiso 1 1 calc R . .
C3 C 0.4974(10) -0.0337(9) 0.2135(4) 0.083(3) Uani 1 1 d . . .
H034 H 0.5005 -0.0301 0.2442 0.100 Uiso 1 1 calc R . .
C68 C 0.7269(8) 0.3209(7) 0.4786(3) 0.056(2) Uani 1 1 d . . .
H035 H 0.7623 0.2739 0.4788 0.067 Uiso 1 1 calc R . .
C64 C 0.6212(8) -0.2588(7) 0.4508(3) 0.065(3) Uani 1 1 d . . .
H036 H 0.5657 -0.3318 0.4555 0.078 Uiso 1 1 calc R . .
C37 C 0.9688(8) 0.4865(6) 0.2534(3) 0.048(2) Uani 1 1 d . C .
C7 C 0.6795(7) 0.1222(7) 0.0696(3) 0.046(2) Uani 1 1 d . . .
C4 C 0.4044(8) -0.1251(8) 0.1861(4) 0.064(3) Uani 1 1 d . . .
H039 H 0.3433 -0.1827 0.1979 0.077 Uiso 1 1 calc R . .
C48 C 1.1743(8) 0.3282(7) 0.3636(3) 0.056(2) Uani 1 1 d . . .
H040 H 1.1224 0.2506 0.3644 0.067 Uiso 1 1 calc R . .
C1 C 0.5841(7) 0.0490(6) 0.1502(3) 0.044(2) Uani 1 1 d . . .
C49 C 1.0171(7) 0.0847(6) 0.4099(3) 0.041(2) Uani 1 1 d . . .
C46 C 1.3726(8) 0.4789(8) 0.3615(3) 0.069(3) Uani 1 1 d . . .
H043 H 1.4531 0.5027 0.3596 0.083 Uiso 1 1 calc R . .
C75 C 0.3814(7) -0.0453(7) 0.4386(3) 0.060(3) Uani 1 1 d . . .
H044 H 0.3447 -0.0522 0.4650 0.072 Uiso 1 1 calc R . .
C6 C 0.4908(7) -0.0458(6) 0.1233(3) 0.049(2) Uani 1 1 d . . .
H045 H 0.4879 -0.0520 0.0924 0.058 Uiso 1 1 calc R . .
C8 C 0.6893(8) 0.0245(7) 0.0517(3) 0.063(3) Uani 1 1 d . . .
H049 H 0.6978 -0.0193 0.0706 0.075 Uiso 1 1 calc R . .
C54 C 1.1209(7) 0.1284(7) 0.4369(3) 0.055(2) Uani 1 1 d . . .
H050 H 1.1296 0.1714 0.4657 0.066 Uiso 1 1 calc R . .
C87 C 0.6793(9) -0.2515(7) 0.3129(4) 0.075(3) Uani 1 1 d . . .
H051 H 0.6559 -0.2946 0.3353 0.090 Uiso 1 1 calc R . .
C56 C 0.9983(8) 0.3181(6) 0.4882(3) 0.057(2) Uani 1 1 d . . .
H052 H 1.0138 0.3515 0.4631 0.068 Uiso 1 1 calc R . .
C25 C 1.0633(7) 0.4951(7) 0.1121(3) 0.050(2) Uani 1 1 d . . .
C86 C 0.6965(8) -0.1386(7) 0.3213(3) 0.064(3) Uani 1 1 d . . .
H054 H 0.6839 -0.1070 0.3493 0.077 Uiso 1 1 calc R . .
C47 C 1.2934(8) 0.3646(8) 0.3628(3) 0.069(3) Uani 1 1 d . . .
H055 H 1.3213 0.3116 0.3630 0.083 Uiso 1 1 calc R . .
C31 C 1.1919(7) 0.4306(6) 0.1684(3) 0.044(2) Uani 1 1 d . . .
C38 C 1.0898(8) 0.5343(7) 0.2632(3) 0.064(3) Uani 1 1 d . . .
H057 H 1.1231 0.4851 0.2619 0.077 Uiso 1 1 calc R . .
C60 C 0.9198(7) 0.1512(7) 0.5213(3) 0.045(2) Uani 1 1 d . . .
H058 H 0.8824 0.0706 0.5187 0.054 Uiso 1 1 calc R . .
C85 C 0.7318(6) -0.0724(6) 0.2891(3) 0.0394(19) Uani 1 1 d . . .
C72 C 0.6186(9) 0.3836(8) 0.4399(4) 0.074(3) Uani 1 1 d . . .
H060 H 0.5775 0.3796 0.4139 0.089 Uiso 1 1 calc R . .
C45 C 1.3307(9) 0.5563(7) 0.3630(3) 0.072(3) Uani 1 1 d . . .
H062 H 1.3840 0.6346 0.3639 0.087 Uiso 1 1 calc R . .
C92 C 1.0508(9) 0.0224(8) 0.2032(4) 0.074(3) Uani 1 1 d . . .
H063 H 1.0177 0.0153 0.2303 0.089 Uiso 1 1 calc R . .
C95 C 1.1462(11) 0.0356(9) 0.1233(5) 0.094(4) Uani 1 1 d . . .
H064 H 1.1781 0.0402 0.0960 0.113 Uiso 1 1 calc R . .
C18 C 0.7220(9) 0.3950(7) 0.1483(3) 0.063(3) Uani 1 1 d . . .
H065 H 0.8034 0.4203 0.1497 0.075 Uiso 1 1 calc R . .
C66 C 0.6708(7) -0.0653(7) 0.4436(3) 0.046(2) Uani 1 1 d . . .
H066 H 0.6477 -0.0087 0.4436 0.056 Uiso 1 1 calc R . .
C63 C 0.7355(8) -0.2357(7) 0.4441(3) 0.059(3) Uani 1 1 d . . .
H067 H 0.7578 -0.2929 0.4440 0.070 Uiso 1 1 calc R . .
C70 C 0.6857(11) 0.4651(8) 0.5177(4) 0.084(4) Uani 1 1 d . . .
H068 H 0.6916 0.5160 0.5441 0.101 Uiso 1 1 calc R . .
C12 C 0.6667(8) 0.1852(7) 0.0408(3) 0.058(2) Uani 1 1 d . . .
H069 H 0.6600 0.2514 0.0524 0.070 Uiso 1 1 calc R . .
C76 C 0.3434(8) -0.1400(8) 0.4047(4) 0.067(3) Uani 1 1 d . . .
H070 H 0.2800 -0.2113 0.4075 0.080 Uiso 1 1 calc R . .
C69 C 0.7348(9) 0.3945(8) 0.5177(3) 0.077(3) Uani 1 1 d . . .
H071 H 0.7732 0.3959 0.5439 0.092 Uiso 1 1 calc R . .
C30 C 1.0496(8) 0.5755(7) 0.1442(3) 0.066(3) Uani 1 1 d . . .
H072 H 1.0401 0.5647 0.1735 0.079 Uiso 1 1 calc R . .
C57 C 1.0311(8) 0.3874(7) 0.5296(3) 0.070(3) Uani 1 1 d . . .
H073 H 1.0701 0.4682 0.5324 0.084 Uiso 1 1 calc R . .
C52 C 1.2030(9) 0.0481(9) 0.3802(5) 0.081(4) Uani 1 1 d . . .
H074 H 1.2657 0.0360 0.3705 0.097 Uiso 1 1 calc R . .
C17 C 0.6816(12) 0.4748(9) 0.1555(4) 0.087(4) Uani 1 1 d . . .
H075 H 0.7368 0.5539 0.1611 0.105 Uiso 1 1 calc R . .
C2 C 0.5876(8) 0.0541(7) 0.1963(3) 0.066(3) Uani 1 1 d . . .
H076 H 0.6504 0.1164 0.2155 0.080 Uiso 1 1 calc R . .
C34 C 1.3815(9) 0.5191(9) 0.2337(4) 0.084(3) Uani 1 1 d . . .
H077 H 1.4439 0.5497 0.2563 0.100 Uiso 1 1 calc R . .
C88 C 0.6964(9) -0.3000(8) 0.2722(5) 0.079(4) Uani 1 1 d . . .
H078 H 0.6880 -0.3748 0.2668 0.095 Uiso 1 1 calc R . .
C29 C 1.0500(9) 0.6725(8) 0.1325(4) 0.077(3) Uani 1 1 d . . .
H079 H 1.0384 0.7254 0.1536 0.092 Uiso 1 1 calc R . .
C5 C 0.4019(8) -0.1314(7) 0.1408(4) 0.069(3) Uani 1 1 d . . .
H080 H 0.3392 -0.1943 0.1217 0.083 Uiso 1 1 calc R . .
C51 C 1.0999(10) 0.0042(8) 0.3524(4) 0.074(3) Uani 1 1 d . . .
H081 H 1.0922 -0.0386 0.3237 0.089 Uiso 1 1 calc R . .
C71 C 0.6285(11) 0.4629(8) 0.4801(5) 0.084(4) Uani 1 1 d . . .
H082 H 0.5959 0.5124 0.4803 0.101 Uiso 1 1 calc R . .
C65 C 0.5890(7) -0.1745(7) 0.4505(3) 0.058(2) Uani 1 1 d . . .
H083 H 0.5113 -0.1905 0.4550 0.070 Uiso 1 1 calc R . .
C22 C 1.1306(12) 0.1741(9) 0.0030(4) 0.089(4) Uani 1 1 d . . .
H084 H 1.1440 0.1323 -0.0222 0.107 Uiso 1 1 calc R . .
C90 C 0.7444(9) -0.1232(7) 0.2479(3) 0.071(3) Uani 1 1 d . . .
H086 H 0.7657 -0.0809 0.2253 0.085 Uiso 1 1 calc R . .
C42 C 0.9221(9) 0.5602(8) 0.2554(4) 0.086(4) Uani 1 1 d . . .
H087 H 0.8399 0.5295 0.2517 0.104 Uiso 1 1 calc R A 1
C33 C 1.3788(8) 0.5876(8) 0.2059(4) 0.075(3) Uani 1 1 d . . .
H088 H 1.4409 0.6635 0.2088 0.090 Uiso 1 1 calc R . .
C93 C 1.1460(11) 0.0003(9) 0.1961(5) 0.100(4) Uani 1 1 d . . .
H089 H 1.1781 -0.0183 0.2188 0.120 Uiso 1 1 calc R . .
C27 C 1.0816(11) 0.6093(9) 0.0581(4) 0.098(4) Uani 1 1 d . . .
H091 H 1.0916 0.6201 0.0289 0.117 Uiso 1 1 calc R . .
C9 C 0.6865(9) -0.0093(9) 0.0057(4) 0.083(3) Uani 1 1 d . . .
H092 H 0.6937 -0.0752 -0.0061 0.100 Uiso 1 1 calc R . .
C24 C 1.2045(8) 0.3101(8) 0.0741(4) 0.066(3) Uani 1 1 d . . .
H093 H 1.2674 0.3592 0.0961 0.079 Uiso 1 1 calc R . .
C11 C 0.6638(9) 0.1509(10) -0.0055(3) 0.081(3) Uani 1 1 d . . .
H094 H 0.6555 0.1942 -0.0247 0.098 Uiso 1 1 calc R . .
C44 C 1.2118(8) 0.5211(6) 0.3633(3) 0.052(2) Uani 1 1 d . . .
H095 H 1.1854 0.5755 0.3634 0.063 Uiso 1 1 calc R . .
C26 C 1.0807(9) 0.5137(7) 0.0699(4) 0.071(3) Uani 1 1 d . . .
H096 H 1.0922 0.4611 0.0486 0.086 Uiso 1 1 calc R . .
C20 C 1.0001(8) 0.2191(7) 0.0472(3) 0.062(3) Uani 1 1 d . . .
H097 H 0.9234 0.2072 0.0511 0.074 Uiso 1 1 calc R . .
C53 C 1.2117(8) 0.1094(9) 0.4220(4) 0.077(3) Uani 1 1 d . . .
H098 H 1.2812 0.1392 0.4410 0.093 Uiso 1 1 calc R . .
C36 C 1.1978(8) 0.3626(7) 0.1967(3) 0.054(2) Uani 1 1 d . . .
H099 H 1.1365 0.2864 0.1940 0.064 Uiso 1 1 calc R . .
C15 C 0.4843(11) 0.3281(13) 0.1465(4) 0.095(4) Uani 1 1 d . . .
H100 H 0.4037 0.3057 0.1466 0.114 Uiso 1 1 calc R . .
C89 C 0.7263(10) -0.2358(8) 0.2391(4) 0.094(4) Uani 1 1 d . . .
H103 H 0.7343 -0.2690 0.2106 0.113 Uiso 1 1 calc R . .
C14 C 0.5202(9) 0.2413(8) 0.1378(3) 0.069(3) Uani 1 1 d . . .
H104 H 0.4636 0.1625 0.1315 0.083 Uiso 1 1 calc R . .
C32 C 1.2837(8) 0.5446(7) 0.1730(3) 0.066(3) Uani 1 1 d . . .
H106 H 1.2816 0.5918 0.1543 0.080 Uiso 1 1 calc R . .
C39 C 1.1625(9) 0.6531(8) 0.2748(3) 0.078(3) Uani 1 1 d . C .
H107 H 1.2442 0.6837 0.2810 0.093 Uiso 1 1 calc R . .
C23 C 1.2221(11) 0.2506(9) 0.0351(4) 0.083(3) Uani 1 1 d . . .
H108 H 1.2988 0.2631 0.0307 0.100 Uiso 1 1 calc R . .
C28 C 1.0676(10) 0.6888(9) 0.0897(5) 0.092(4) Uani 1 1 d . . .
H109 H 1.0703 0.7544 0.0819 0.110 Uiso 1 1 calc R . .
C35 C 1.2931(8) 0.4057(8) 0.2286(3) 0.065(3) Uani 1 1 d . . .
H110 H 1.2973 0.3581 0.2467 0.078 Uiso 1 1 calc R . .
40 C 1.1150(12) 0.7255(8) 0.2772(5) 0.105(5) Uani 1 1 d . . .
H112 H 1.1625 0.8052 0.2884 0.127 Uiso 1 1 calc R B 1
C16 C 0.5651(15) 0.4430(12) 0.1546(4) 0.101(5) Uani 1 1 d . . .
H113 H 0.5405 0.4993 0.1595 0.121 Uiso 1 1 calc R . .
C94 C 1.1923(11) 0.0062(10) 0.1557(6) 0.101(5) Uani 1 1 d . . .
H114 H 1.2550 -0.0098 0.1505 0.121 Uiso 1 1 calc R . .
C41 C 0.9957(17) 0.6814(14) 0.2629(10) 0.088(7) Uani 0.79(4) 1 d P C 1
H41 H 0.9656 0.7306 0.2585 0.105 Uiso 0.79(4) 1 calc PR C 1
C41A C 0.995(7) 0.676(5) 0.292(4) 0.088(7) Uani 0.21(4) 1 d P C 2
H41A H 0.9688 0.7054 0.3168 0.105 Uiso 0.21(4) 1 calc PR C 2
C79 C 0.6098(8) 0.2511(7) 0.3445(2) 0.136(2) Uani 1 1 d G . .
C80 C 0.6930(6) 0.3523(7) 0.3317(3) 0.136(2) Uani 1 1 d G . .
H80 H 0.7706 0.3927 0.3455 0.163 Uiso 1 1 calc R . .
C81 C 0.6602(7) 0.3931(6) 0.2981(3) 0.136(2) Uani 1 1 d G . .
H81 H 0.7159 0.4607 0.2895 0.163 Uiso 1 1 calc R . .
C82 C 0.5442(8) 0.3327(7) 0.2774(2) 0.136(2) Uani 1 1 d G . .
H82 H 0.5223 0.3600 0.2550 0.163 Uiso 1 1 calc R . .
C83 C 0.4610(6) 0.2316(7) 0.2902(3) 0.136(2) Uani 1 1 d G . .
H83 H 0.3835 0.1912 0.2764 0.163 Uiso 1 1 calc R . .
C84 C 0.4938(7) 0.1908(6) 0.3238(3) 0.136(2) Uani 1 1 d G . .
H84 H 0.4381 0.1231 0.3324 0.163 Uiso 1 1 calc R . .
C21 C 1.0199(11) 0.1602(9) 0.0087(4) 0.084(3) Uani 1 1 d . . .
H123 H 0.9572 0.1110 -0.0134 0.100 Uiso 1 1 calc R . .
S5 S 0.5893(7) 0.4197(5) 0.0262(3) 0.125(4) Uani 0.504(8) 1 d P D 1
H01 H 0.4864 0.3654 0.0114 0.188 Uiso 0.504(8) 1 calc PR D 1
S6 S 0.4035(8) 0.5714(7) 0.0398(4) 0.169(5) Uani 0.496(8) 1 d PD D 2
H02 H 0.3585 0.6274 0.0576 0.253 Uiso 0.496(8) 1 calc PR D 2
C98 C 0.7351(17) 0.6432(19) 0.0764(11) 0.127(15) Uani 0.504(8) 1 d PG D 1
H98 H 0.7981 0.6283 0.0701 0.152 Uiso 0.504(8) 1 calc PR D 1
C97 C 0.620(2) 0.5604(16) 0.0584(10) 0.103(16) Uani 0.504(8) 1 d PG D 1
C102 C 0.5256(16) 0.5827(19) 0.0677(9) 0.149(17) Uani 0.504(8) 1 d PG D 1
H102 H 0.4484 0.5273 0.0557 0.178 Uiso 0.504(8) 1 calc PR D 1
C101 C 0.547(2) 0.688(2) 0.0951(9) 0.135(14) Uani 0.504(8) 1 d PG D 1
H101 H 0.4839 0.7027 0.1013 0.163 Uiso 0.504(8) 1 calc PR D 1
C100 C 0.662(3) 0.7706(17) 0.1131(9) 0.117(6) Uani 0.504(8) 1 d PG D 1
H10A H 0.6765 0.8409 0.1314 0.140 Uiso 0.504(8) 1 calc PR D 1
C99 C 0.7564(19) 0.7483(17) 0.1037(10) 0.117(6) Uani 0.504(8) 1 d PG D 1
H99 H 0.8336 0.8037 0.1158 0.140 Uiso 0.504(8) 1 calc PR D 1
C105 C 0.725(3) 0.609(3) 0.0644(11) 0.20(3) Uani 0.496(8) 1 d PG D 2
H105 H 0.7631 0.5659 0.0543 0.234 Uiso 0.496(8) 1 calc PR D 2
C104 C 0.608(3) 0.5693(19) 0.0481(10) 0.122(19) Uani 0.496(8) 1 d PG D 2
H10B H 0.5673 0.4995 0.0271 0.146 Uiso 0.496(8) 1 calc PR D 2
C103 C 0.5506(17) 0.634(2) 0.0632(10) 0.117(6) Uani 0.496(8) 1 d PGD D 2
C108 C 0.6108(18) 0.7380(18) 0.0946(9) 0.117(6) Uani 0.496(8) 1 d PGD D 2
H10C H 0.5726 0.7812 0.1047 0.140 Uiso 0.496(8) 1 calc PR D 2
C107 C 0.7281(18) 0.7779(19) 0.1109(9) 0.117(6) Uani 0.496(8) 1 d PG D 2
H10D H 0.7683 0.8476 0.1319 0.140 Uiso 0.496(8) 1 calc PR D 2
C106 C 0.7851(18) 0.713(3) 0.0958(11) 0.134(14) Uani 0.496(8) 1 d PG D 2
H10E H 0.8636 0.7400 0.1067 0.161 Uiso 0.496(8) 1 calc PR D 2

loop_
_atom_site_aniso_label
_atom_site_aniso_U_11
_atom_site_aniso_U_22
_atom_site_aniso_U_33
_atom_site_aniso_U_23
_atom_site_aniso_U_13
_atom_site_aniso_U_12
Pb1 0.0491(2) 0.04692(18) 0.0398(2) 0.00577(14) 0.00417(15) 0.02441(16)
Cu1 0.0410(6) 0.0418(5) 0.0380(6) 0.0133(4) 0.0077(4) 0.0242(5)
Cu2 0.0366(5) 0.0434(5) 0.0403(6) 0.0101(4) 0.0008(4) 0.0154(5)
S1 0.0548(13) 0.0376(10) 0.0375(12) 0.0072(8) 0.0049(10) 0.0206(10)
P1 0.0347(11) 0.0397(10) 0.0427(13) 0.0172(9) 0.0081(9) 0.0198(10)
P3 0.0394(12) 0.0401(10) 0.0358(13) 0.0047(9) -0.0023(9) 0.0198(10)
P2 0.0365(11) 0.0382(10) 0.0401(13) 0.0101(9) 0.0083(9) 0.0205(10)
S2 0.0447(12) 0.0357(10) 0.0415(13) 0.0092(9) 0.0031(10) 0.0155(9)
S3 0.0453(12) 0.0432(11) 0.0469(14) 0.0111(9) 0.0086(10) 0.0228(10)
P4 0.0397(12) 0.0430(11) 0.0460(14) 0.0121(10) 0.0021(10) 0.0159(10)
S4 0.0631(15) 0.0433(11) 0.0385(13) 0.0018(9) -0.0015(11) 0.0262(11)
C61 0.035(4) 0.035(4) 0.022(4) 0.009(3) 0.001(3) 0.016(4)
C73 0.022(4) 0.039(4) 0.041(5) 0.009(3) 0.002(3) 0.016(3)
C43 0.037(5) 0.034(4) 0.045(5) 0.011(3) -0.004(4) 0.003(4)
C19 0.049(5) 0.044(4) 0.046(6) 0.010(4) 0.010(4) 0.022(4)
C67 0.042(5) 0.029(4) 0.050(6) 0.002(4) 0.012(4) 0.019(4)
C55 0.033(4) 0.048(4) 0.049(5) 0.018(4) 0.005(4) 0.025(4)
C10 0.080(8) 0.134(10) 0.039(7) -0.024(7) -0.012(5) 0.064(8)
C91 0.046(5) 0.034(4) 0.056(6) 0.011(4) 0.012(4) 0.021(4)
C78 0.055(6) 0.049(5) 0.039(5) -0.001(4) 0.005(4) 0.025(5)
C13 0.062(6) 0.052(5) 0.041(5) 0.009(4) 0.008(4) 0.037(5)
C77 0.059(6) 0.034(4) 0.076(8) -0.005(4) -0.016(5) 0.011(5)
C59 0.050(6) 0.064(5) 0.043(6) 0.015(4) 0.009(4) 0.029(5)
C96 0.083(8) 0.055(5) 0.089(9) 0.026(5) 0.034(6) 0.047(6)
C62 0.043(5) 0.055(5) 0.081(7) 0.040(5) 0.015(5) 0.028(5)
C74 0.049(5) 0.047(4) 0.045(6) 0.001(4) 0.009(4) 0.030(4)
C50 0.049(5) 0.049(5) 0.062(7) 0.007(4) 0.011(5) 0.032(5)
C58 0.042(5) 0.072(6) 0.049(6) 0.001(5) 0.008(4) 0.018(5)
C3 0.077(8) 0.104(8) 0.061(7) 0.044(6) 0.008(6) 0.028(7)
C68 0.068(6) 0.052(5) 0.046(6) 0.006(4) 0.018(5) 0.029(5)
C64 0.050(6) 0.052(5) 0.081(8) 0.028(5) 0.002(5) 0.010(5)
C37 0.064(6) 0.044(4) 0.039(5) -0.004(4) 0.003(4) 0.033(5)
C7 0.040(5) 0.050(5) 0.046(6) 0.006(4) 0.000(4) 0.022(4)
C4 0.052(6) 0.064(6) 0.080(8) 0.023(6) 0.013(6) 0.027(5)
C48 0.048(6) 0.041(5) 0.071(7) 0.017(4) -0.003(5) 0.013(4)
C1 0.049(5) 0.050(5) 0.047(6) 0.014(4) 0.008(4) 0.032(4)
C49 0.035(5) 0.042(4) 0.058(6) 0.026(4) 0.016(4) 0.022(4)
C46 0.044(6) 0.070(6) 0.077(8) 0.010(5) 0.010(5) 0.015(5)
C75 0.045(5) 0.053(5) 0.079(8) 0.026(5) 0.024(5) 0.016(5)
C6 0.045(5) 0.042(4) 0.042(5) 0.003(4) -0.011(4) 0.011(4)
C8 0.063(6) 0.061(6) 0.069(8) -0.004(5) -0.005(5) 0.041(5)
C54 0.046(5) 0.075(6) 0.061(7) 0.037(5) 0.020(5) 0.036(5)
C87 0.082(8) 0.038(5) 0.094(9) 0.022(5) -0.014(7) 0.016(5)
C56 0.063(6) 0.044(5) 0.058(6) 0.022(4) 0.012(5) 0.018(5)
C25 0.044(5) 0.055(5) 0.050(6) 0.019(4) 0.009(4) 0.021(4)
C86 0.081(7) 0.052(5) 0.044(6) 0.007(4) -0.008(5) 0.021(5)
C47 0.056(6) 0.057(6) 0.100(9) 0.022(5) 0.005(6) 0.030(5)
C31 0.043(5) 0.049(4) 0.039(5) 0.007(4) 0.007(4) 0.022(4)
C38 0.066(7) 0.057(5) 0.063(7) -0.009(5) -0.021(5) 0.031(5)
C60 0.046(5) 0.050(4) 0.045(6) 0.019(4) 0.006(4) 0.024(4)
C85 0.037(4) 0.033(4) 0.042(5) -0.001(4) 0.000(4) 0.016(4)
C72 0.078(8) 0.062(6) 0.085(9) 0.009(6) 0.033(6) 0.038(6)
C45 0.070(7) 0.037(5) 0.093(9) 0.017(5) 0.005(6) 0.011(5)
C92 0.080(8) 0.079(7) 0.085(9) 0.021(6) 0.007(6) 0.055(7)
C95 0.119(11) 0.087(8) 0.109(12) 0.034(7) 0.061(9) 0.071(8)
C18 0.070(7) 0.043(5) 0.085(8) 0.011(5) 0.008(6) 0.037(5)
C66 0.044(5) 0.054(5) 0.046(6) 0.019(4) 0.010(4) 0.024(4)
C63 0.060(6) 0.048(5) 0.082(8) 0.036(5) 0.014(5) 0.030(5)
C70 0.100(10) 0.048(6) 0.090(10) 0.004(6) 0.047(8) 0.027(6)
C12 0.059(6) 0.061(5) 0.053(7) 0.000(5) 0.001(5) 0.032(5)
C76 0.044(6) 0.052(5) 0.099(9) 0.019(6) 0.014(6) 0.017(5)
C69 0.090(8) 0.073(6) 0.042(6) -0.002(5) 0.018(6) 0.024(6)
C30 0.067(7) 0.060(6) 0.072(8) 0.020(5) 0.013(5) 0.030(5)
C57 0.070(7) 0.042(5) 0.066(7) 0.000(5) -0.005(6) 0.006(5)
C52 0.062(7) 0.093(8) 0.120(11) 0.049(8) 0.052(7) 0.054(7)
C17 0.116(11) 0.062(7) 0.092(10) 0.012(6) 0.006(8) 0.051(8)
C2 0.046(6) 0.066(6) 0.063(7) 0.017(5) -0.001(5) 0.006(5)
C34 0.065(8) 0.090(8) 0.089(10) -0.005(7) -0.020(6) 0.041(7)
C88 0.063(7) 0.034(5) 0.129(11) 0.003(6) 0.001(7) 0.020(5)
C29 0.079(8) 0.055(6) 0.099(10) 0.019(6) 0.014(7) 0.033(6)
C5 0.054(6) 0.043(5) 0.082(8) 0.003(5) -0.006(6) 0.004(5)
C51 0.080(8) 0.064(6) 0.089(9) 0.014(6) 0.037(7) 0.044(6)
C71 0.096(9) 0.060(6) 0.110(11) 0.027(7) 0.046(8) 0.046(7)
C65 0.032(5) 0.073(6) 0.067(7) 0.028(5) 0.012(4) 0.019(5)
C22 0.112(11) 0.074(7) 0.082(10) 0.007(6) 0.035(8) 0.049(8)
C90 0.105(8) 0.038(5) 0.066(7) 0.012(4) 0.044(6) 0.031(5)
C42 0.064(7) 0.055(6) 0.137(12) -0.005(6) 0.013(7) 0.035(6)
C33 0.044(6) 0.057(6) 0.099(10) 0.003(6) -0.008(6) 0.009(5)
C93 0.098(11) 0.092(8) 0.135(14) 0.028(9) -0.010(9) 0.066(8)
C27 0.136(12) 0.073(7) 0.071(9) 0.030(6) -0.011(8) 0.035(8)
C9 0.093(9) 0.098(8) 0.060(8) -0.029(6) -0.009(6) 0.062(7)
C24 0.062(7) 0.065(6) 0.073(8) 0.014(5) 0.022(6) 0.033(5)
C11 0.093(9) 0.129(9) 0.041(7) 0.014(6) 0.004(6) 0.069(8)
C44 0.054(6) 0.035(4) 0.055(6) 0.003(4) -0.001(5) 0.013(4)
C26 0.092(8) 0.059(6) 0.067(8) 0.020(5) -0.001(6) 0.038(6)
C20 0.061(6) 0.075(6) 0.050(6) 0.005(5) -0.001(5) 0.037(6)
C53 0.052(6) 0.119(9) 0.099(10) 0.049(8) 0.030(6) 0.062(7)
C36 0.051(6) 0.047(5) 0.069(7) 0.015(4) 0.000(5) 0.027(5)
C15 0.091(10) 0.152(11) 0.109(11) 0.046(9) 0.031(8) 0.106(10)
C89 0.117(10) 0.048(6) 0.097(10) -0.003(6) 0.054(8) 0.030(6)
C14 0.060(7) 0.069(6) 0.090(9) 0.012(5) 0.005(6) 0.042(6)
C32 0.058(6) 0.050(5) 0.084(8) 0.016(5) 0.002(6) 0.019(5)
C39 0.064(7) 0.061(6) 0.087(9) -0.019(5) -0.022(6) 0.025(6)
C23 0.087(9) 0.081(7) 0.089(10) 0.012(7) 0.029(7) 0.048(7)
C28 0.092(9) 0.055(6) 0.122(12) 0.036(7) -0.014(8) 0.025(6)
C35 0.054(6) 0.080(6) 0.061(7) 0.010(5) -0.005(5) 0.034(6)
40 0.090(10) 0.040(6) 0.163(14) -0.005(6) 0.000(9) 0.022(7)
C16 0.140(14) 0.095(10) 0.109(12) 0.026(8) 0.039(10) 0.088(11)
C94 0.073(8) 0.090(8) 0.161(16) 0.039(10) 0.049(9) 0.052(7)
C41 0.103(12) 0.070(8) 0.10(2) 0.015(11) 0.018(13) 0.051(9)
C41A 0.103(12) 0.070(8) 0.10(2) 0.015(11) 0.018(13) 0.051(9)
C79 0.135(6) 0.198(6) 0.162(6) 0.121(5) 0.044(5) 0.120(5)
C80 0.135(6) 0.198(6) 0.162(6) 0.121(5) 0.044(5) 0.120(5)
C81 0.135(6) 0.198(6) 0.162(6) 0.121(5) 0.044(5) 0.120(5)
C82 0.135(6) 0.198(6) 0.162(6) 0.121(5) 0.044(5) 0.120(5)
C83 0.135(6) 0.198(6) 0.162(6) 0.121(5) 0.044(5) 0.120(5)
C84 0.135(6) 0.198(6) 0.162(6) 0.121(5) 0.044(5) 0.120(5)
C21 0.093(9) 0.094(8) 0.059(8) 0.006(6) 0.007(7) 0.044(8)
S5 0.116(6) 0.092(5) 0.170(10) 0.005(5) -0.030(6) 0.059(5)
S6 0.126(8) 0.145(7) 0.184(12) 0.004(7) 0.061(8) 0.034(6)
C98 0.07(2) 0.10(2) 0.11(3) -0.041(19) -0.001(18) -0.020(16)
C97 0.11(3) 0.07(2) 0.07(2) 0.039(17) -0.04(2) 0.00(2)
C102 0.20(4) 0.25(4) 0.12(3) 0.05(3) 0.05(3) 0.20(4)
C101 0.22(4) 0.079(18) 0.11(2) -0.011(18) 0.07(3) 0.08(2)
C100 0.134(16) 0.082(7) 0.113(10) 0.016(6) -0.019(12) 0.036(9)
C99 0.134(16) 0.082(7) 0.113(10) 0.016(6) -0.019(12) 0.036(9)
C105 0.29(7) 0.15(4) 0.16(5) 0.01(3) -0.10(4) 0.13(4)
C104 0.18(5) 0.10(3) 0.08(3) 0.02(2) -0.02(3) 0.06(3)
C103 0.134(16) 0.082(7) 0.113(10) 0.016(6) -0.019(12) 0.036(9)
C108 0.134(16) 0.082(7) 0.113(10) 0.016(6) -0.019(12) 0.036(9)
C107 0.134(16) 0.082(7) 0.113(10) 0.016(6) -0.019(12) 0.036(9)
C106 0.19(4) 0.14(3) 0.09(3) 0.04(2) -0.03(2) 0.09(3)

loop_
_atom_type_symbol
_atom_type_description
_atom_type_scat_dispersion_real
_atom_type_scat_dispersion_imag
_atom_type_scat_source
C C 0.0033 0.0016 'International Tables Vol C Tables 4.2.6.8 and 6.1.1.4'
H H 0.0000 0.0000 'International Tables Vol C Tables 4.2.6.8 and 6.1.1.4'
O O 0.0106 0.0060 'International Tables Vol C Tables 4.2.6.8 and 6.1.1.4'
P P 0.1023 0.0942 'International Tables Vol C Tables 4.2.6.8 and 6.1.1.4'
S S 0.1246 0.1234 'International Tables Vol C Tables 4.2.6.8 and 6.1.1.4'
Cu Cu 0.3201 1.2651 'International Tables Vol C Tables 4.2.6.8 and 6.1.1.4'
Pb Pb -3.3944 10.1111 'International Tables Vol C Tables 4.2.6.8 and 6.1.1.4'
Cl Cl 0.1484 0.1585 'International Tables Vol C Tables 4.2.6.8 and 6.1.1.4'
Na Na 0.0362 0.0249 'International Tables Vol C Tables 4.2.6.8 and 6.1.1.4'

loop_
_geom_angle_atom_site_label_1
_geom_angle_atom_site_label_2
_geom_angle_atom_site_label_3
_geom_angle
S4 Pb1 S1 95.51(7)
S4 Pb1 S2 89.04(6)
S1 Pb1 S2 80.08(6)
S4 Pb1 S3 77.14(6)
S1 Pb1 S3 91.37(6)
S2 Pb1 S3 163.05(6)
P1 Cu1 P2 120.39(8)
P1 Cu1 S2 117.49(8)
P2 Cu1 S2 103.90(7)
P1 Cu1 S1 119.20(8)
P2 Cu1 S1 94.07(8)
S2 Cu1 S1 97.12(7)
P4 Cu2 P3 125.27(9)
P4 Cu2 S3 118.38(8)
P3 Cu2 S3 100.50(8)
P4 Cu2 S4 114.60(8)
P3 Cu2 S4 97.37(8)
S3 Cu2 S4 94.89(8)
C85 S1 Cu1 115.9(3)
C85 S1 Pb1 110.8(3)
Cu1 S1 Pb1 89.65(7)
C49 P1 C61 101.1(3)
C49 P1 C55 103.6(4)
C61 P1 C55 102.6(3)
C49 P1 Cu1 114.0(3)
C61 P1 Cu1 119.7(2)
C55 P1 Cu1 113.7(2)
C13 P3 C7 104.4(4)
C13 P3 C1 101.2(4)
C7 P3 C1 103.2(4)
C13 P3 Cu2 115.7(3)
C7 P3 Cu2 112.8(3)
C1 P3 Cu2 117.8(3)
C79 P2 C67 103.9(4)
C79 P2 C73 103.1(4)
C67 P2 C73 102.1(3)
C79 P2 Cu1 115.9(3)
C67 P2 Cu1 118.7(3)
C73 P2 Cu1 111.2(2)
C43 S2 Cu1 122.6(3)
C43 S2 Pb1 84.9(3)
Cu1 S2 Pb1 85.76(6)
C91 S3 Cu2 119.6(3)
C91 S3 Pb1 99.3(3)
Cu2 S3 Pb1 87.26(6)
C31 P4 C19 103.7(4)
C31 P4 C25 103.5(4)
C19 P4 C25 102.3(4)
C31 P4 Cu2 111.8(3)
C19 P4 Cu2 114.6(3)
C25 P4 Cu2 119.2(3)
C37 S4 Cu2 115.9(3)
C37 S4 Pb1 108.0(3)
Cu2 S4 Pb1 91.99(7)
C62 C61 C66 117.7(7)
C62 C61 P1 123.6(6)
C66 C61 P1 118.7(6)
C74 C73 C78 117.8(7)
C74 C73 P2 123.5(6)
C78 C73 P2 118.6(6)
C48 C43 C44 116.7(8)
C48 C43 S2 123.7(6)
C44 C43 S2 119.5(7)
C20 C19 C24 119.5(9)
C20 C19 P4 118.4(7)
C24 C19 P4 122.1(7)
C68 C67 C72 117.2(8)
C68 C67 P2 119.5(6)
C72 C67 P2 123.3(8)
C60 C55 C56 117.3(8)
C60 C55 P1 123.6(6)
C56 C55 P1 119.0(6)
C9 C10 C11 120.3(10)
C9 C10 H020 119.8
C11 C10 H020 119.8
C92 C91 C96 117.8(8)
C92 C91 S3 121.2(7)
C96 C91 S3 121.0(7)
C73 C78 C77 119.6(8)
C73 C78 H024 120.2
C77 C78 H024 120.2
C14 C13 C18 117.9(8)
C14 C13 P3 124.7(7)
C18 C13 P3 117.4(7)
C76 C77 C78 121.7(8)
C76 C77 H026 119.2
C78 C77 H026 119.2
C60 C59 C58 119.3(8)
C60 C59 H027 120.3
C58 C59 H027 120.3
C95 C96 C91 120.8(10)
C95 C96 H028 119.6
C91 C96 H028 119.6
C61 C62 C63 121.7(8)
C61 C62 H030 119.2
C63 C62 H030 119.2
C75 C74 C73 120.8(7)
C75 C74 H031 119.6
C73 C74 H031 119.6
C51 C50 C49 120.3(9)
C51 C50 H032 119.8
C49 C50 H032 119.8
C57 C58 C59 119.2(8)
C57 C58 H033 120.4
C59 C58 H033 120.4
C4 C3 C2 121.0(10)
C4 C3 H034 119.5
C2 C3 H034 119.5
C67 C68 C69 123.4(9)
C67 C68 H035 118.3
C69 C68 H035 118.3
C65 C64 C63 119.9(8)
C65 C64 H036 120.1
C63 C64 H036 120.1
C42 C37 C38 118.3(8)
C42 C37 S4 118.5(7)
C38 C37 S4 123.0(7)
C12 C7 C8 118.4(8)
C12 C7 P3 121.3(7)
C8 C7 P3 119.9(7)
C3 C4 C5 119.2(9)
C3 C4 H039 120.4
C5 C4 H039 120.4
C47 C48 C43 121.2(8)
C47 C48 H040 119.4
C43 C48 H040 119.4
C6 C1 C2 117.8(8)
C6 C1 P3 124.6(7)
C2 C1 P3 117.6(6)
C54 C49 C50 118.5(7)
C54 C49 P1 124.4(7)
C50 C49 P1 117.1(6)
C45 C46 C47 118.7(9)
C45 C46 H043 120.7
C47 C46 H043 120.7
C76 C75 C74 120.8(9)
C76 C75 H044 119.6
C74 C75 H044 119.6
C5 C6 C1 121.6(9)
C5 C6 H045 119.2
C1 C6 H045 119.2
C7 C8 C9 120.6(9)
C7 C8 H049 119.7
C9 C8 H049 119.7
C53 C54 C49 120.5(9)
C53 C54 H050 119.7
C49 C54 H050 119.7
C88 C87 C86 120.5(10)
C88 C87 H051 119.7
C86 C87 H051 119.7
C57 C56 C55 120.4(8)
C57 C56 H052 119.8
C55 C56 H052 119.8
C26 C25 C30 119.5(8)
C26 C25 P4 123.3(7)
C30 C25 P4 117.2(7)
C85 C86 C87 121.1(9)
C85 C86 H054 119.4
C87 C86 H054 119.4
C48 C47 C46 120.9(9)
C48 C47 H055 119.6
C46 C47 H055 119.6
C36 C31 C32 118.8(8)
C36 C31 P4 117.4(6)
C32 C31 P4 123.6(7)
C39 C38 C37 121.3(9)
C39 C38 H057 119.3
C37 C38 H057 119.3
C59 C60 C55 122.1(7)
C59 C60 H058 118.9
C55 C60 H058 118.9
C90 C85 C86 117.9(7)
C90 C85 S1 121.6(7)
C86 C85 S1 120.5(7)
C67 C72 C71 120.1(11)
C67 C72 H060 119.9
C71 C72 H060 119.9
C46 C45 C44 121.2(8)
C46 C45 H062 119.4
C44 C45 H062 119.4
C91 C92 C93 121.0(11)
C91 C92 H063 119.5
C93 C92 H063 119.5
C94 C95 C96 121.2(12)
C94 C95 H064 119.4
C96 C95 H064 119.4
C17 C18 C13 119.9(9)
C17 C18 H065 120.1
C13 C18 H065 120.1
C65 C66 C61 120.7(8)
C65 C66 H066 119.6
C61 C66 H066 119.6
C64 C63 C62 119.4(8)
C64 C63 H067 120.3
C62 C63 H067 120.3
C69 C70 C71 121.2(11)
C69 C70 H068 119.4
C71 C70 H068 119.4
C7 C12 C11 120.9(9)
C7 C12 H069 119.6
C11 C12 H069 119.6
C77 C76 C75 119.3(9)
C77 C76 H070 120.4
C75 C76 H070 120.4
C70 C69 C68 118.9(11)
C70 C69 H071 120.5
C68 C69 H071 120.5
C25 C30 C29 120.0(10)
C25 C30 H072 120.0
C29 C30 H072 120.0
C56 C57 C58 121.7(8)
C56 C57 H073 119.2
C58 C57 H073 119.2
C53 C52 C51 118.8(9)
C53 C52 H074 120.6
C51 C52 H074 120.6
C16 C17 C18 122.5(11)
C16 C17 H075 118.8
C18 C17 H075 118.8
C3 C2 C1 119.9(9)
C3 C2 H076 120.0
C1 C2 H076 120.0
C33 C34 C35 120.4(10)
C33 C34 H077 119.8
C35 C34 H077 119.8
C87 C88 C89 118.5(9)
C87 C88 H078 120.8
C89 C88 H078 120.8
C28 C29 C30 119.2(10)
C28 C29 H079 120.4
C30 C29 H079 120.4
C6 C5 C4 120.5(9)
C6 C5 H080 119.8
C4 C5 H080 119.8
C52 C51 C50 120.3(10)
C52 C51 H081 119.9
C50 C51 H081 119.9
C70 C71 C72 119.1(10)
C70 C71 H082 120.5
C72 C71 H082 120.5
C64 C65 C66 120.7(8)
C64 C65 H083 119.7
C66 C65 H083 119.7
C21 C22 C23 118.7(11)
C21 C22 H084 120.6
C23 C22 H084 120.6
C85 C90 C89 121.3(9)
C85 C90 H086 119.3
C89 C90 H086 119.3
C37 C42 C41 121.1(12)
C37 C42 C41A 112(3)
C41 C42 C41A 35(3)
C37 C42 H087 119.4
C41 C42 H087 119.4
C41A C42 H087 117.4
C34 C33 C32 120.5(9)
C34 C33 H088 119.7
C32 C33 H088 119.7
C94 C93 C92 119.7(12)
C94 C93 H089 120.1
C92 C93 H089 120.1
C28 C27 C26 119.9(11)
C28 C27 H091 120.1
C26 C27 H091 120.1
C10 C9 C8 120.3(10)
C10 C9 H092 119.8
C8 C9 H092 119.8
C19 C24 C23 118.2(10)
C19 C24 H093 120.9
C23 C24 H093 120.9
C10 C11 C12 119.5(10)
C10 C11 H094 120.3
C12 C11 H094 120.3
C45 C44 C43 121.2(8)
C45 C44 H095 119.4
C43 C44 H095 119.4
C25 C26 C27 120.9(10)
C25 C26 H096 119.6
C27 C26 H096 119.6
C19 C20 C21 121.1(9)
C19 C20 H097 119.4
C21 C20 H097 119.4
C52 C53 C54 121.6(10)
C52 C53 H098 119.2
C54 C53 H098 119.2
C35 C36 C31 121.1(8)
C35 C36 H099 119.4
C31 C36 H099 119.4
C16 C15 C14 121.1(11)
C16 C15 H100 119.4
C14 C15 H100 119.4
C88 C89 C90 120.6(10)
C88 C89 H103 119.7
C90 C89 H103 119.7
C13 C14 C15 119.4(9)
C13 C14 H104 120.3
C15 C14 H104 120.3
C31 C32 C33 119.4(9)
C31 C32 H106 120.3
C33 C32 H106 120.3
40 C39 C38 119.9(10)
40 C39 H107 120.1
C38 C39 H107 120.1
C22 C23 C24 122.2(11)
C22 C23 H108 118.9
C24 C23 H108 118.9
C29 C28 C27 120.6(10)
C29 C28 H109 119.7
C27 C28 H109 119.7
C34 C35 C36 119.6(9)
C34 C35 H110 120.2
C36 C35 H110 120.2
C39 40 C41 120.2(10)
C39 40 C41A 113(3)
C41 40 C41A 37(3)
C39 40 H112 119.9
C41 40 H112 119.9
C41A 40 H112 114.4
C17 C16 C15 119.1(12)
C17 C16 H113 120.4
C15 C16 H113 120.4
C95 C94 C93 119.5(11)
C95 C94 H114 120.3
C93 C94 H114 120.3
40 C41 C42 117.8(16)
40 C41 H41 121.1
C42 C41 H41 121.1
40 C41A C42 103(6)
40 C41A H41A 128.3
C42 C41A H41A 128.4
C80 C79 C84 120.0
C80 C79 P2 115.6(5)
C84 C79 P2 124.4(5)
C81 C80 C79 120.0
C81 C80 H80 120.0
C79 C80 H80 120.0
C80 C81 C82 120.0
C80 C81 H81 120.0
C82 C81 H81 120.0
C83 C82 C81 120.0
C83 C82 H82 120.0
C81 C82 H82 120.0
C82 C83 C84 120.0
C82 C83 H83 120.0
C84 C83 H83 120.0
C83 C84 C79 120.0
C83 C84 H84 120.0
C79 C84 H84 120.0
C22 C21 C20 120.1(11)
C22 C21 H123 119.9
C20 C21 H123 119.9
C97 S5 H01 109.5
C103 S6 H02 109.5
C97 C98 C99 120.0
C97 C98 H98 120.0
C99 C98 H98 120.0
C102 C97 C98 120.0
C102 C97 S5 119.4(13)
C98 C97 S5 120.5(13)
C97 C102 C101 120.0
C97 C102 H102 120.0
C101 C102 H102 120.0
C102 C101 C100 120.0
C102 C101 H101 120.0
C100 C101 H101 120.0
C99 C100 C101 120.0
C99 C100 H10A 120.0
C101 C100 H10A 120.0
C100 C99 C98 120.0
C100 C99 H99 120.0
C98 C99 H99 120.0
C104 C105 C106 120.0
C104 C105 H105 120.0
C106 C105 H105 120.0
C105 C104 C103 120.0
C105 C104 H10B 120.0
C103 C104 H10B 120.0
C108 C103 C104 120.0
C108 C103 S6 125.7(17)
C104 C103 S6 114.3(17)
C103 C108 C107 120.0
C103 C108 H10C 120.0
C107 C108 H10C 120.0
C106 C107 C108 120.0
C106 C107 H10D 120.0
C108 C107 H10D 120.0
C107 C106 C105 120.0
C107 C106 H10E 120.0
C105 C106 H10E 120.0

loop_
_geom_bond_atom_site_label_1
_geom_bond_atom_site_label_2
_geom_bond_distance
Pb1 S4 2.685(2)
Pb1 S1 2.708(2)
Pb1 S2 2.918(2)
Pb1 S3 2.951(2)
Cu1 P1 2.273(2)
Cu1 P2 2.345(2)
Cu1 S2 2.392(2)
Cu1 S1 2.440(2)
Cu2 P4 2.261(2)
Cu2 P3 2.296(2)
Cu2 S3 2.349(2)
Cu2 S4 2.430(2)
S1 C85 1.784(7)
P1 C49 1.825(7)
P1 C61 1.829(7)
P1 C55 1.839(8)
P3 C13 1.808(8)
P3 C7 1.822(8)
P3 C1 1.844(8)
P2 C79 1.812(5)
P2 C67 1.818(8)
P2 C73 1.839(7)
S2 C43 1.777(8)
S3 C91 1.765(8)
P4 C31 1.827(8)
P4 C19 1.832(8)
P4 C25 1.832(8)
S4 C37 1.774(8)
C61 C62 1.377(9)
C61 C66 1.391(10)
C73 C74 1.381(10)
C73 C78 1.390(9)
C43 C48 1.394(10)
C43 C44 1.396(9)
C19 C20 1.365(11)
C19 C24 1.383(11)
C67 C68 1.360(11)
C67 C72 1.376(11)
C55 C60 1.379(10)
C55 C56 1.405(9)
C10 C9 1.359(13)
C10 C11 1.363(12)
C10 H020 0.9300
C91 C92 1.369(12)
C91 C96 1.389(11)
C78 C77 1.388(10)
C78 H024 0.9300
C13 C14 1.383(11)
C13 C18 1.407(10)
C77 C76 1.346(12)
C77 H026 0.9300
C59 C60 1.363(10)
C59 C58 1.391(10)
C59 H027 0.9300
C96 C95 1.367(13)
C96 H028 0.9300
C62 C63 1.395(10)
C62 H030 0.9300
C74 C75 1.381(10)
C74 H031 0.9300
C50 C51 1.379(11)
C50 C49 1.383(11)
C50 H032 0.9300
C58 C57 1.363(12)
C58 H033 0.9300
C3 C4 1.359(12)
C3 C2 1.385(11)
C3 H034 0.9300
C68 C69 1.368(11)
C68 H035 0.9300
C64 C65 1.366(10)
C64 C63 1.371(11)
C64 H036 0.9300
C37 C42 1.361(11)
C37 C38 1.376(11)
C7 C12 1.376(11)
C7 C8 1.376(10)
C4 C5 1.369(12)
C4 H039 0.9300
C48 C47 1.367(11)
C48 H040 0.9300
C1 C6 1.371(10)
C1 C2 1.396(11)
C49 C54 1.368(11)
C46 C45 1.360(11)
C46 C47 1.378(11)
C46 H043 0.9300
C75 C76 1.354(12)
C75 H044 0.9300
C6 C5 1.369(11)
C6 H045 0.9300
C8 C9 1.390(13)
C8 H049 0.9300
C54 C53 1.366(11)
C54 H050 0.9300
C87 C88 1.360(13)
C87 C86 1.382(10)
C87 H051 0.9300
C56 C57 1.350(11)
C56 H052 0.9300
C25 C26 1.353(12)
C25 C30 1.388(11)
C86 C85 1.374(10)
C86 H054 0.9300
C47 H055 0.9300
C31 C36 1.383(10)
C31 C32 1.390(10)
C38 C39 1.373(11)
C38 H057 0.9300
C60 H058 0.9300
C85 C90 1.363(10)
C72 C71 1.426(13)
C72 H060 0.9300
C45 C44 1.367(12)
C45 H062 0.9300
C92 C93 1.392(13)
C92 H063 0.9300
C95 C94 1.353(16)
C95 H064 0.9300
C18 C17 1.369(12)
C18 H065 0.9300
C66 C65 1.385(10)
C66 H066 0.9300
C63 H067 0.9300
C70 C69 1.354(13)
C70 C71 1.349(14)
C70 H068 0.9300
C12 C11 1.399(12)
C12 H069 0.9300
C76 H070 0.9300
C69 H071 0.9300
C30 C29 1.397(11)
C30 H072 0.9300
C57 H073 0.9300
C52 C53 1.354(14)
C52 C51 1.375(14)
C52 H074 0.9300
C17 C16 1.343(15)
C17 H075 0.9300
C2 H076 0.9300
C34 C33 1.364(13)
C34 C35 1.369(12)
C34 H077 0.9300
C88 C89 1.378(14)
C88 H078 0.9300
C29 C28 1.363(14)
C29 H079 0.9300
C5 H080 0.9300
C51 H081 0.9300
C71 H082 0.9300
C65 H083 0.9300
C22 C21 1.358(14)
C22 C23 1.367(15)
C22 H084 0.9300
C90 C89 1.373(11)
C90 H086 0.9300
C42 C41 1.400(17)
C42 C41A 1.58(8)
C42 H087 0.9300
C33 C32 1.393(12)
C33 H088 0.9300
C93 C94 1.370(16)
C93 H089 0.9300
C27 C28 1.373(13)
C27 C26 1.377(11)
C27 H091 0.9300
C9 H092 0.9300
C24 C23 1.385(12)
C24 H093 0.9300
C11 H094 0.9300
C44 H095 0.9300
C26 H096 0.9300
C20 C21 1.382(12)
C20 H097 0.9300
C53 H098 0.9300
C36 C35 1.377(11)
C36 H099 0.9300
C15 C16 1.351(14)
C15 C14 1.415(12)
C15 H100 0.9300
C89 H103 0.9300
C14 H104 0.9300
C32 H106 0.9300
C39 40 1.353(12)
C39 H107 0.9300
C23 H108 0.9300
C28 H109 0.9300
C35 H110 0.9300
40 C41 1.39(2)
40 C41A 1.46(8)
40 H112 0.9300
C16 H113 0.9300
C94 H114 0.9300
C41 H41 0.9300
C41A H41A 0.9300
C79 C80 1.3900
C79 C84 1.3900
C80 C81 1.3900
C80 H80 0.9300
C81 C82 1.3900
C81 H81 0.9300
C82 C83 1.3900
C82 H82 0.9300
C83 C84 1.3900
C83 H83 0.9300
C84 H84 0.9300
C21 H123 0.9300
S5 C97 1.802(16)
S5 H01 1.2000
S6 C103 1.746(15)
S6 H02 1.2000
C98 C97 1.3900
C98 C99 1.3900
C98 H98 0.9300
C97 C102 1.3900
C102 C101 1.3900
C102 H102 0.9300
C101 C100 1.3900
C101 H101 0.9300
C100 C99 1.3900
C100 H10A 0.9300
C99 H99 0.9300
C105 C104 1.3900
C105 C106 1.3900
C105 H105 0.9300
C104 C103 1.3900
C104 H10B 0.9300
C103 C108 1.3900
C108 C107 1.3900
C108 H10C 0.9300
C107 C106 1.3900
C107 H10D 0.9300
C106 H10E 0.9300

loop_
_geom_torsion_atom_site_label_1
_geom_torsion_atom_site_label_2
_geom_torsion_atom_site_label_3
_geom_torsion_atom_site_label_4
_geom_torsion
P1 Cu1 S1 C85 8.8(3)
P2 Cu1 S1 C85 -119.6(3)
S2 Cu1 S1 C85 135.8(3)
P1 Cu1 S1 Pb1 -104.26(8)
P2 Cu1 S1 Pb1 127.37(6)
S2 Cu1 S1 Pb1 22.80(7)
S4 Pb1 S1 C85 135.6(3)
S2 Pb1 S1 C85 -136.4(3)
S3 Pb1 S1 C85 58.3(3)
S4 Pb1 S1 Cu1 -106.73(7)
S2 Pb1 S1 Cu1 -18.67(6)
S3 Pb1 S1 Cu1 176.06(6)
P2 Cu1 P1 C49 177.7(3)
S2 Cu1 P1 C49 -54.0(3)
S1 Cu1 P1 C49 62.8(3)
P2 Cu1 P1 C61 58.0(3)
S2 Cu1 P1 C61 -173.7(3)
S1 Cu1 P1 C61 -57.0(3)
P2 Cu1 P1 C55 -63.7(3)
S2 Cu1 P1 C55 64.5(3)
S1 Cu1 P1 C55 -178.7(3)
P4 Cu2 P3 C13 -77.4(3)
S3 Cu2 P3 C13 146.3(3)
S4 Cu2 P3 C13 49.9(3)
P4 Cu2 P3 C7 42.7(3)
S3 Cu2 P3 C7 -93.6(3)
S4 Cu2 P3 C7 170.0(3)
P4 Cu2 P3 C1 162.8(3)
S3 Cu2 P3 C1 26.5(3)
S4 Cu2 P3 C1 -69.9(3)
P1 Cu1 P2 C79 -171.0(3)
S2 Cu1 P2 C79 54.9(3)
S1 Cu1 P2 C79 -43.5(3)
P1 Cu1 P2 C67 64.2(3)
S2 Cu1 P2 C67 -69.9(3)
S1 Cu1 P2 C67 -168.3(3)
P1 Cu1 P2 C73 -53.8(3)
S2 Cu1 P2 C73 172.1(3)
S1 Cu1 P2 C73 73.7(3)
P1 Cu1 S2 C43 25.9(3)
P2 Cu1 S2 C43 161.7(3)
S1 Cu1 S2 C43 -102.3(3)
P1 Cu1 S2 Pb1 107.12(8)
P2 Cu1 S2 Pb1 -117.14(7)
S1 Cu1 S2 Pb1 -21.14(7)
S4 Pb1 S2 C43 -121.9(3)
S1 Pb1 S2 C43 142.4(3)
S3 Pb1 S2 C43 -157.0(3)
S4 Pb1 S2 Cu1 114.87(7)
S1 Pb1 S2 Cu1 19.11(6)
S3 Pb1 S2 Cu1 79.75(19)
P4 Cu2 S3 C91 -0.4(4)
P3 Cu2 S3 C91 139.7(3)
S4 Cu2 S3 C91 -121.8(3)
P4 Cu2 S3 Pb1 98.78(9)
P3 Cu2 S3 Pb1 -121.08(7)
S4 Cu2 S3 Pb1 -22.63(7)
S4 Pb1 S3 C91 140.4(3)
S1 Pb1 S3 C91 -124.2(3)
S2 Pb1 S3 C91 176.6(3)
S4 Pb1 S3 Cu2 20.84(7)
S1 Pb1 S3 Cu2 116.18(7)
S2 Pb1 S3 Cu2 57.0(2)
P3 Cu2 P4 C31 169.2(3)
S3 Cu2 P4 C31 -61.3(3)
S4 Cu2 P4 C31 49.4(3)
P3 Cu2 P4 C19 -73.2(3)
S3 Cu2 P4 C19 56.3(3)
S4 Cu2 P4 C19 167.0(3)
P3 Cu2 P4 C25 48.5(4)
S3 Cu2 P4 C25 178.0(3)
S4 Cu2 P4 C25 -71.3(4)
P4 Cu2 S4 C37 11.8(3)
P3 Cu2 S4 C37 -122.6(3)
S3 Cu2 S4 C37 136.1(3)
P4 Cu2 S4 Pb1 -99.32(8)
P3 Cu2 S4 Pb1 126.28(7)
S3 Cu2 S4 Pb1 25.01(8)
S1 Pb1 S4 C37 131.7(3)
S2 Pb1 S4 C37 51.7(3)
S3 Pb1 S4 C37 -138.2(3)
S1 Pb1 S4 Cu2 -110.26(7)
S2 Pb1 S4 Cu2 169.80(7)
S3 Pb1 S4 Cu2 -20.11(6)
C49 P1 C61 C62 8.6(8)
C55 P1 C61 C62 -98.3(7)
Cu1 P1 C61 C62 134.6(6)
C49 P1 C61 C66 -170.7(6)
C55 P1 C61 C66 82.4(6)
Cu1 P1 C61 C66 -44.7(7)
C79 P2 C73 C74 -116.4(7)
C67 P2 C73 C74 -8.9(7)
Cu1 P2 C73 C74 118.7(6)
C79 P2 C73 C78 67.1(7)
C67 P2 C73 C78 174.7(6)
Cu1 P2 C73 C78 -57.7(6)
Cu1 S2 C43 C48 18.9(9)
Pb1 S2 C43 C48 -62.7(7)
Cu1 S2 C43 C44 -164.6(5)
Pb1 S2 C43 C44 113.8(7)
C31 P4 C19 C20 167.2(7)
C25 P4 C19 C20 -85.4(7)
Cu2 P4 C19 C20 45.1(8)
C31 P4 C19 C24 -10.4(8)
C25 P4 C19 C24 97.0(8)
Cu2 P4 C19 C24 -132.5(7)
C79 P2 C67 C68 -168.0(7)
C73 P2 C67 C68 85.0(7)
Cu1 P2 C67 C68 -37.6(7)
C79 P2 C67 C72 12.8(8)
C73 P2 C67 C72 -94.1(7)
Cu1 P2 C67 C72 143.3(6)
C49 P1 C55 C60 -93.0(7)
C61 P1 C55 C60 11.9(7)
Cu1 P1 C55 C60 142.7(6)
C49 P1 C55 C56 90.6(7)
C61 P1 C55 C56 -164.5(6)
Cu1 P1 C55 C56 -33.7(7)
Cu2 S3 C91 C92 134.7(6)
Pb1 S3 C91 C92 42.5(7)
Cu2 S3 C91 C96 -47.6(8)
Pb1 S3 C91 C96 -139.8(6)
C74 C73 C78 C77 -0.7(12)
P2 C73 C78 C77 176.0(6)
C7 P3 C13 C14 78.3(9)
C1 P3 C13 C14 -28.6(9)
Cu2 P3 C13 C14 -157.1(8)
C7 P3 C13 C18 -103.3(7)
C1 P3 C13 C18 149.9(7)
Cu2 P3 C13 C18 21.4(8)
C73 C78 C77 C76 0.6(14)
C92 C91 C96 C95 -2.3(13)
S3 C91 C96 C95 180.0(8)
C66 C61 C62 C63 1.4(13)
P1 C61 C62 C63 -177.9(7)
C78 C73 C74 C75 1.0(12)
P2 C73 C74 C75 -175.4(6)
C60 C59 C58 C57 -0.7(13)
C72 C67 C68 C69 0.3(13)
P2 C67 C68 C69 -178.9(7)
Cu2 S4 C37 C42 106.4(8)
Pb1 S4 C37 C42 -152.2(7)
Cu2 S4 C37 C38 -69.1(9)
Pb1 S4 C37 C38 32.3(9)
C13 P3 C7 C12 22.3(8)
C1 P3 C7 C12 127.7(7)
Cu2 P3 C7 C12 -104.1(7)
C13 P3 C7 C8 -164.7(7)
C1 P3 C7 C8 -59.3(7)
Cu2 P3 C7 C8 68.8(7)
C2 C3 C4 C5 1.5(15)
C44 C43 C48 C47 -1.6(13)
S2 C43 C48 C47 174.9(8)
C13 P3 C1 C6 94.2(7)
C7 P3 C1 C6 -13.6(8)
Cu2 P3 C1 C6 -138.6(6)
C13 P3 C1 C2 -81.9(7)
C7 P3 C1 C2 170.3(7)
Cu2 P3 C1 C2 45.3(7)
C51 C50 C49 C54 1.8(12)
C51 C50 C49 P1 -179.7(6)
C61 P1 C49 C54 -104.4(7)
C55 P1 C49 C54 1.7(7)
Cu1 P1 C49 C54 125.8(6)
C61 P1 C49 C50 77.1(6)
C55 P1 C49 C50 -176.8(6)
Cu1 P1 C49 C50 -52.6(6)
C73 C74 C75 C76 -1.4(14)
C2 C1 C6 C5 1.8(13)
P3 C1 C6 C5 -174.3(7)
C12 C7 C8 C9 0.1(13)
P3 C7 C8 C9 -173.0(7)
C50 C49 C54 C53 -1.4(12)
P1 C49 C54 C53 -179.9(6)
C60 C55 C56 C57 0.0(13)
P1 C55 C56 C57 176.7(7)
C31 P4 C25 C26 112.0(8)
C19 P4 C25 C26 4.4(9)
Cu2 P4 C25 C26 -123.2(8)
C31 P4 C25 C30 -67.9(7)
C19 P4 C25 C30 -175.5(7)
Cu2 P4 C25 C30 57.0(7)
C88 C87 C86 C85 -0.4(15)
C43 C48 C47 C46 -0.1(16)
C45 C46 C47 C48 2.8(16)
C19 P4 C31 C36 -90.3(7)
C25 P4 C31 C36 163.1(6)
Cu2 P4 C31 C36 33.6(7)
C19 P4 C31 C32 94.5(8)
C25 P4 C31 C32 -12.1(8)
Cu2 P4 C31 C32 -141.6(7)
C42 C37 C38 C39 0.2(15)
S4 C37 C38 C39 175.7(8)
C58 C59 C60 C55 -0.2(13)
C56 C55 C60 C59 0.5(12)
P1 C55 C60 C59 -176.0(6)
C87 C86 C85 C90 2.8(14)
C87 C86 C85 S1 -179.7(7)
Cu1 S1 C85 C90 -149.3(7)
Pb1 S1 C85 C90 -49.2(8)
Cu1 S1 C85 C86 33.3(8)
Pb1 S1 C85 C86 133.5(7)
C68 C67 C72 C71 1.2(12)
P2 C67 C72 C71 -179.6(7)
C47 C46 C45 C44 -3.7(16)
C96 C91 C92 C93 2.9(14)
S3 C91 C92 C93 -179.3(8)
C91 C96 C95 C94 1.1(17)
C14 C13 C18 C17 -1.1(14)
P3 C13 C18 C17 -179.6(8)
C62 C61 C66 C65 -1.0(12)
P1 C61 C66 C65 178.3(6)
C65 C64 C63 C62 0.6(15)
C61 C62 C63 C64 -1.2(14)
C8 C7 C12 C11 -0.1(13)
P3 C7 C12 C11 173.0(7)
C78 C77 C76 C75 -0.9(15)
C74 C75 C76 C77 1.3(15)
C71 C70 C69 C68 0.8(15)
C67 C68 C69 C70 -1.4(14)
C26 C25 C30 C29 2.0(14)
P4 C25 C30 C29 -178.1(7)
C55 C56 C57 C58 -0.9(15)
C59 C58 C57 C56 1.2(15)
C13 C18 C17 C16 1.2(18)
C4 C3 C2 C1 -0.4(15)
C6 C1 C2 C3 -1.3(13)
P3 C1 C2 C3 175.1(7)
C86 C87 C88 C89 -2.6(16)
C25 C30 C29 C28 -2.0(15)
C1 C6 C5 C4 -0.7(14)
C3 C4 C5 C6 -1.0(15)
C53 C52 C51 C50 0.5(16)
C49 C50 C51 C52 -1.4(14)
C69 C70 C71 C72 0.7(16)
C67 C72 C71 C70 -1.8(15)
C63 C64 C65 C66 -0.1(15)
C61 C66 C65 C64 0.4(14)
C86 C85 C90 C89 -2.1(14)
S1 C85 C90 C89 -179.6(8)
C38 C37 C42 C41 6(2)
S4 C37 C42 C41 -169.7(16)
C38 C37 C42 C41A -31(4)
S4 C37 C42 C41A 153(4)
C35 C34 C33 C32 2.5(17)
C91 C92 C93 C94 -2.4(17)
C11 C10 C9 C8 0.7(17)
C7 C8 C9 C10 -0.4(16)
C20 C19 C24 C23 2.0(14)
P4 C19 C24 C23 179.6(7)
C9 C10 C11 C12 -0.6(16)
C7 C12 C11 C10 0.3(15)
C46 C45 C44 C43 1.9(16)
C48 C43 C44 C45 0.7(13)
S2 C43 C44 C45 -176.0(8)
C30 C25 C26 C27 -1.8(15)
P4 C25 C26 C27 178.3(8)
C28 C27 C26 C25 1.6(17)
C24 C19 C20 C21 -1.6(14)
P4 C19 C20 C21 -179.3(7)
C51 C52 C53 C54 -0.2(16)
C49 C54 C53 C52 0.6(15)
C32 C31 C36 C35 -0.6(13)
P4 C31 C36 C35 -176.1(7)
C87 C88 C89 C90 3.3(18)
C85 C90 C89 C88 -0.9(17)
C18 C13 C14 C15 -0.3(15)
P3 C13 C14 C15 178.1(7)
C16 C15 C14 C13 1.7(17)
C36 C31 C32 C33 -0.2(14)
P4 C31 C32 C33 175.0(7)
C34 C33 C32 C31 -0.8(15)
C37 C38 C39 40 0.6(17)
C21 C22 C23 C24 3.1(18)
C19 C24 C23 C22 -2.8(16)
C30 C29 C28 C27 1.8(17)
C26 C27 C28 C29 -1.6(18)
C33 C34 C35 C36 -3.3(16)
C31 C36 C35 C34 2.4(14)
C38 C39 40 C41 -8(2)
C38 C39 40 C41A 33(5)
C18 C17 C16 C15 0(2)
C14 C15 C16 C17 -2(2)
C96 C95 C94 C93 -1(2)
C92 C93 C94 C95 1.2(19)
C39 40 C41 C42 13(3)
C41A 40 C41 C42 -75(5)
C37 C42 C41 40 -13(3)
C41A C42 C41 40 71(6)
C39 40 C41A C42 -59(5)
C41 40 C41A C42 51(5)
C37 C42 C41A 40 59(5)
C41 C42 C41A 40 -54(5)
C67 P2 C79 C80 74.9(5)
C73 P2 C79 C80 -178.8(4)
Cu1 P2 C79 C80 -57.2(5)
C67 P2 C79 C84 -103.3(5)
C73 P2 C79 C84 3.0(5)
Cu1 P2 C79 C84 124.6(4)
C84 C79 C80 C81 0.0
P2 C79 C80 C81 -178.3(5)
C79 C80 C81 C82 0.0
C80 C81 C82 C83 0.0
C81 C82 C83 C84 0.0
C82 C83 C84 C79 0.0
C80 C79 C84 C83 0.0
P2 C79 C84 C83 178.1(6)
C23 C22 C21 C20 -2.6(18)
C19 C20 C21 C22 2.0(16)
C99 C98 C97 C102 0.0
C99 C98 C97 S5 -176(2)
C98 C97 C102 C101 0.0
S5 C97 C102 C101 176(2)
C97 C102 C101 C100 0.0
C102 C101 C100 C99 0.0
C101 C100 C99 C98 0.0
C97 C98 C99 C100 0.0
C106 C105 C104 C103 0.0
C105 C104 C103 C108 0.0
C105 C104 C103 S6 -180(2)
C104 C103 C108 C107 0.0
S6 C103 C108 C107 180(2)
C103 C108 C107 C106 0.0
C108 C107 C106 C105 0.0
C104 C105 C106 C107 0.0
